data_7001842
loop_
_publ_author_name
'Cohen, Shmuel'
'Ma, Jingxiang'
'Butensch\"on, Holger'
'Herber, Rolfe H.'

_publ_section_title
;
 Metal atom dynamics in four triferrocenylmethane derivatives and the
 crystal structure of Fc3COH
;
_journal_issue 33
_journal_name_full 'Dalton Transactions'
_journal_page_first 6606
_journal_page_last 6609
_journal_paper_doi 10.1039/b906723j
_journal_year 2009
_chemical_formula_moiety 'C31 H28 Fe3 O'
_chemical_formula_sum 'C31 H28 Fe3 O'
_chemical_formula_weight 584.08
_chemical_name_common Triferrocenylmethanol
_chemical_name_systematic
;
?
;
_space_group_IT_number 9
_symmetry_cell_setting monoclinic
_symmetry_space_group_name_Hall 'I -2ya'
_symmetry_space_group_name_H-M 'I 1 a 1'
_atom_sites_solution_hydrogens geom
_atom_sites_solution_primary direct
_atom_sites_solution_secondary difmap
_audit_creation_method SHELXL-97
_cell_angle_alpha 90.00
_cell_angle_beta 112.8450(10)
_cell_angle_gamma 90.00
_cell_formula_units_Z 4
_cell_length_a 11.2366(9)
_cell_length_b 18.8095(15)
_cell_length_c 12.2919(10)
_cell_measurement_reflns_used 5972
_cell_measurement_temperature 295(1)
_cell_measurement_theta_max 27.46
_cell_measurement_theta_min 2.17
_cell_volume 2394.2(3)
_computing_cell_refinement 'Bruker SMART'
_computing_data_collection 'Bruker SMART'
_computing_data_reduction 'Bruker SAINT'
_computing_molecular_graphics 'Bruker SHELXTL'
_computing_publication_material 'Bruker SHELXTL'
_computing_structure_refinement 'SHELXL-97 (Sheldrick, 1997)'
_computing_structure_solution 'SHELXS-97 (Sheldrick, 1990)'
_diffrn_ambient_temperature 295(1)
_diffrn_measured_fraction_theta_full 0.984
_diffrn_measured_fraction_theta_max 0.984
_diffrn_measurement_device_type 'CCD area detector'
_diffrn_measurement_method 'phi and omega scans'
_diffrn_radiation_monochromator graphite
_diffrn_radiation_source 'fine-focus sealed tube'
_diffrn_radiation_type MoK\a
_diffrn_radiation_wavelength 0.71073
_diffrn_reflns_av_R_equivalents 0.0268
_diffrn_reflns_av_sigmaI/netI 0.0398
_diffrn_reflns_limit_h_max 14
_diffrn_reflns_limit_h_min -14
_diffrn_reflns_limit_k_max 24
_diffrn_reflns_limit_k_min -24
_diffrn_reflns_limit_l_max 16
_diffrn_reflns_limit_l_min -16
_diffrn_reflns_number 13510
_diffrn_reflns_theta_full 28.00
_diffrn_reflns_theta_max 28.00
_diffrn_reflns_theta_min 2.10
_exptl_absorpt_coefficient_mu 1.817
_exptl_absorpt_correction_T_max 0.7850
_exptl_absorpt_correction_T_min 0.6800
_exptl_absorpt_correction_type multi-scan
_exptl_absorpt_process_details 'Bruker SADABS V2.05'
_exptl_crystal_colour orange
_exptl_crystal_density_diffrn 1.620
_exptl_crystal_density_method 'not measured'
_exptl_crystal_description plate
_exptl_crystal_F_000 1200
_exptl_crystal_size_max 0.23
_exptl_crystal_size_mid 0.17
_exptl_crystal_size_min 0.14
_refine_diff_density_max 0.482
_refine_diff_density_min -0.269
_refine_diff_density_rms 0.066
_refine_ls_abs_structure_details 'Flack H D (1983), Acta Cryst. A39, 876-881'
_refine_ls_abs_structure_Flack 0.036(17)
_refine_ls_extinction_method none
_refine_ls_goodness_of_fit_ref 1.115
_refine_ls_hydrogen_treatment constr
_refine_ls_matrix_type full
_refine_ls_number_parameters 317
_refine_ls_number_reflns 5548
_refine_ls_number_restraints 2
_refine_ls_restrained_S_all 1.115
_refine_ls_R_factor_all 0.0400
_refine_ls_R_factor_gt 0.0385
_refine_ls_shift/su_max 0.001
_refine_ls_shift/su_mean 0.000
_refine_ls_structure_factor_coef Fsqd
_refine_ls_weighting_details 'calc w=1/[\s^2^(Fo^2^)+(0.0449P)^2^+0.2378P] where P=(Fo^2^+2Fc^2^)/3'
_refine_ls_weighting_scheme calc
_refine_ls_wR_factor_gt 0.0884
_refine_ls_wR_factor_ref 0.0892
_reflns_number_gt 5367
_reflns_number_total 5548
_reflns_threshold_expression >2sigma(I)
_cod_data_source_file b906723j.txt
_cod_data_source_block rolfe2rm
_cod_depositor_comments
;
The following automatic conversions were performed:
'_symmetry_cell_setting' value 'Monoclinic' changed to 'monoclinic'
according to '/home/saulius/struct/CIF-dictionaries/cif_core.dic'
dictionary named 'cif_core.dic' version 2.4.1 from 2010-06-29.

Automatic conversion script
Id: cif_fix_enum 1527 2010-12-29 10:47:43Z saulius 
;
_cod_original_sg_symbol_H-M Ia
_cod_database_code 7001842

loop_
_symmetry_equiv_pos_as_xyz
'x, y, z'
'x+1/2, -y, z'
'x+1/2, y+1/2, z+1/2'
'x+1, -y+1/2, z+1/2'

loop_
_atom_site_label
_atom_site_type_symbol
_atom_site_fract_x
_atom_site_fract_y
_atom_site_fract_z
_atom_site_U_iso_or_equiv
_atom_site_adp_type
_atom_site_occupancy
_atom_site_symmetry_multiplicity
_atom_site_calc_flag
_atom_site_refinement_flags
_atom_site_disorder_assembly
_atom_site_disorder_group
C1 C 0.2923(3) 0.30938(17) 0.2675(3) 0.0347(6) Uani 1 1 d . . .
C2 C 0.3346(4) 0.34261(18) 0.1850(3) 0.0421(8) Uani 1 1 d . . .
H2 H 0.4045 0.3281 0.1679 0.051 Uiso 1 1 calc R . .
C3 C 0.2541(4) 0.4010(2) 0.1332(3) 0.0539(10) Uani 1 1 d . . .
H3 H 0.2615 0.4314 0.0766 0.065 Uiso 1 1 calc R . .
C4 C 0.1592(4) 0.4049(2) 0.1835(4) 0.0538(10) Uani 1 1 d . . .
H4 H 0.0930 0.4382 0.1650 0.065 Uiso 1 1 calc R . .
C5 C 0.1841(4) 0.34917(19) 0.2668(4) 0.0468(9) Uani 1 1 d . . .
H5 H 0.1374 0.3400 0.3133 0.056 Uiso 1 1 calc R . .
C6 C 0.4713(4) 0.4251(2) 0.4808(3) 0.0552(10) Uani 1 1 d . . .
H6 H 0.5022 0.3888 0.5361 0.066 Uiso 1 1 calc R . .
C7 C 0.5241(4) 0.4473(2) 0.4015(4) 0.0560(10) Uani 1 1 d . . .
H7 H 0.5970 0.4284 0.3940 0.067 Uiso 1 1 calc R . .
C8 C 0.4482(5) 0.5033(2) 0.3343(4) 0.0616(11) Uani 1 1 d . . .
H8 H 0.4628 0.5279 0.2750 0.074 Uiso 1 1 calc R . .
C9 C 0.3478(4) 0.5161(2) 0.3707(4) 0.0580(10) Uani 1 1 d . . .
H9 H 0.2835 0.5503 0.3401 0.070 Uiso 1 1 calc R . .
C10 C 0.3608(4) 0.4684(2) 0.4617(4) 0.0584(10) Uani 1 1 d . . .
H10 H 0.3067 0.4654 0.5028 0.070 Uiso 1 1 calc R . .
C11 C 0.2591(3) 0.17941(17) 0.2588(3) 0.0352(7) Uani 1 1 d . . .
C12 C 0.1845(3) 0.1803(2) 0.1341(3) 0.0463(8) Uani 1 1 d . . .
H12 H 0.1697 0.2197 0.0849 0.056 Uiso 1 1 calc R . .
C13 C 0.1367(4) 0.1102(3) 0.0986(4) 0.0591(12) Uani 1 1 d . . .
H13 H 0.0838 0.0965 0.0224 0.071 Uiso 1 1 calc R . .
C14 C 0.1822(4) 0.0657(2) 0.1966(5) 0.0610(12) Uani 1 1 d . . .
H14 H 0.1669 0.0172 0.1970 0.073 Uiso 1 1 calc R . .
C15 C 0.2567(3) 0.10809(19) 0.2968(4) 0.0487(9) Uani 1 1 d . . .
H15 H 0.2969 0.0917 0.3739 0.058 Uiso 1 1 calc R . .
C16 C -0.0091(4) 0.2059(2) 0.3125(4) 0.0550(10) Uani 1 1 d . . .
H16 H 0.0318 0.2417 0.3661 0.066 Uiso 1 1 calc R . .
C17 C -0.0766(4) 0.2139(2) 0.1903(4) 0.0560(10) Uani 1 1 d . . .
H17 H -0.0888 0.2563 0.1485 0.067 Uiso 1 1 calc R . .
C18 C -0.1226(4) 0.1469(2) 0.1416(4) 0.0554(10) Uani 1 1 d . . .
H18 H -0.1706 0.1376 0.0622 0.066 Uiso 1 1 calc R . .
C19 C -0.0846(4) 0.0965(2) 0.2320(4) 0.0520(9) Uani 1 1 d . . .
H19 H -0.1020 0.0481 0.2235 0.062 Uiso 1 1 calc R . .
C20 C -0.0149(4) 0.1326(2) 0.3389(4) 0.0542(10) Uani 1 1 d . . .
H20 H 0.0209 0.1120 0.4134 0.065 Uiso 1 1 calc R . .
C21 C 0.4809(3) 0.22824(16) 0.3368(3) 0.0335(6) Uani 1 1 d . . .
C22 C 0.5139(3) 0.1883(2) 0.2552(3) 0.0449(8) Uani 1 1 d . . .
H22 H 0.4582 0.1594 0.1958 0.054 Uiso 1 1 calc R . .
C23 C 0.6460(4) 0.1997(2) 0.2793(4) 0.0529(10) Uani 1 1 d . . .
H23 H 0.6923 0.1798 0.2386 0.063 Uiso 1 1 calc R . .
C24 C 0.6951(3) 0.2465(2) 0.3756(4) 0.0496(9) Uani 1 1 d . . .
H24 H 0.7796 0.2631 0.4094 0.060 Uiso 1 1 calc R . .
C25 C 0.5940(3) 0.26413(17) 0.4121(3) 0.0415(8) Uani 1 1 d . . .
H25 H 0.6004 0.2940 0.4745 0.050 Uiso 1 1 calc R . .
C26 C 0.5746(5) 0.0953(2) 0.5350(4) 0.0622(12) Uani 1 1 d . . .
H26 H 0.4996 0.0997 0.5494 0.075 Uiso 1 1 calc R . .
C27 C 0.5899(5) 0.0537(2) 0.4470(5) 0.0690(13) Uani 1 1 d . . .
H27 H 0.5272 0.0254 0.3923 0.083 Uiso 1 1 calc R . .
C28 C 0.7188(5) 0.0630(2) 0.4568(5) 0.0729(14) Uani 1 1 d . . .
H28 H 0.7553 0.0414 0.4090 0.087 Uiso 1 1 calc R . .
C29 C 0.7819(4) 0.1092(2) 0.5489(5) 0.0675(12) Uani 1 1 d . . .
H29 H 0.8673 0.1242 0.5738 0.081 Uiso 1 1 calc R . .
C30 C 0.6927(5) 0.1293(2) 0.5976(4) 0.0623(12) Uani 1 1 d . . .
H30 H 0.7092 0.1601 0.6610 0.075 Uiso 1 1 calc R . .
C31 C 0.3433(3) 0.23959(15) 0.3304(3) 0.0309(6) Uani 1 1 d . . .
Fe1 Fe 0.34002(5) 0.41458(2) 0.31115(4) 0.03402(11) Uani 1 1 d . . .
Fe2 Fe 0.62510(4) 0.15721(2) 0.42347(4) 0.03776(13) Uani 1 1 d . . .
Fe3 Fe 0.07330(4) 0.14584(2) 0.22255(4) 0.03588(12) Uani 1 1 d . . .
O1 O 0.3407(3) 0.24006(14) 0.4453(2) 0.0444(6) Uani 1 1 d . . .
H1 H 0.3738 0.2768 0.4795 0.067 Uiso 1 1 calc R . .

loop_
_atom_site_aniso_label
_atom_site_aniso_U_11
_atom_site_aniso_U_22
_atom_site_aniso_U_33
_atom_site_aniso_U_23
_atom_site_aniso_U_13
_atom_site_aniso_U_12
C1 0.0322(15) 0.0374(16) 0.0330(15) -0.0082(13) 0.0112(12) -0.0034(12)
C2 0.050(2) 0.0451(19) 0.0329(16) -0.0047(14) 0.0175(15) 0.0020(15)
C3 0.067(3) 0.050(2) 0.0324(17) 0.0027(16) 0.0070(17) 0.0009(19)
C4 0.0392(19) 0.045(2) 0.062(2) 0.0001(18) 0.0037(17) 0.0075(16)
C5 0.0336(18) 0.0390(18) 0.069(2) -0.0072(17) 0.0218(17) -0.0026(14)
C6 0.069(3) 0.048(2) 0.0367(18) -0.0053(16) 0.0073(18) -0.0111(19)
C7 0.041(2) 0.059(2) 0.065(3) -0.011(2) 0.0172(19) -0.0164(18)
C8 0.072(3) 0.052(2) 0.064(2) -0.003(2) 0.030(2) -0.027(2)
C9 0.063(3) 0.0382(19) 0.069(3) -0.0076(18) 0.021(2) -0.0057(17)
C10 0.069(3) 0.060(2) 0.055(2) -0.023(2) 0.034(2) -0.014(2)
C11 0.0302(15) 0.0393(16) 0.0396(17) -0.0043(14) 0.0174(13) 0.0001(13)
C12 0.0406(18) 0.063(2) 0.0363(17) -0.0106(17) 0.0156(14) -0.0109(16)
C13 0.048(2) 0.074(3) 0.059(3) -0.033(2) 0.024(2) -0.016(2)
C14 0.0363(19) 0.048(2) 0.102(4) -0.029(2) 0.030(2) -0.0081(16)
C15 0.0294(16) 0.0386(18) 0.075(3) -0.0012(18) 0.0171(17) 0.0000(14)
C16 0.043(2) 0.062(2) 0.071(3) -0.012(2) 0.034(2) -0.0020(18)
C17 0.041(2) 0.059(3) 0.073(3) 0.013(2) 0.027(2) 0.0145(18)
C18 0.0280(17) 0.069(3) 0.060(2) 0.002(2) 0.0074(17) 0.0025(17)
C19 0.0371(19) 0.054(2) 0.067(2) -0.0026(19) 0.0226(18) -0.0074(16)
C20 0.042(2) 0.074(3) 0.049(2) 0.0107(19) 0.0205(17) -0.0031(18)
C21 0.0345(16) 0.0329(16) 0.0298(14) -0.0004(12) 0.0086(12) -0.0005(12)
C22 0.0338(17) 0.063(2) 0.0385(17) -0.0024(16) 0.0144(14) 0.0040(16)
C23 0.040(2) 0.073(3) 0.052(2) 0.005(2) 0.0245(18) 0.0056(19)
C24 0.0313(17) 0.054(2) 0.060(2) 0.0105(18) 0.0144(15) -0.0020(15)
C25 0.0354(17) 0.0333(16) 0.050(2) 0.0017(14) 0.0100(15) 0.0003(13)
C26 0.062(3) 0.054(2) 0.068(3) 0.019(2) 0.023(2) 0.004(2)
C27 0.075(3) 0.035(2) 0.078(3) 0.006(2) 0.010(2) -0.007(2)
C28 0.081(4) 0.045(2) 0.098(4) 0.008(2) 0.040(3) 0.024(2)
C29 0.046(2) 0.055(3) 0.084(3) 0.012(2) 0.006(2) 0.0138(19)
C30 0.072(3) 0.055(3) 0.045(2) 0.0073(19) 0.007(2) 0.011(2)
C31 0.0298(13) 0.0369(15) 0.0279(14) -0.0035(13) 0.0133(11) -0.0021(14)
Fe1 0.0347(2) 0.0346(2) 0.0352(2) -0.0013(2) 0.01631(18) -0.0033(2)
Fe2 0.0338(3) 0.0341(2) 0.0414(3) -0.0029(2) 0.0103(2) 0.00344(19)
Fe3 0.0267(2) 0.0373(2) 0.0411(2) -0.0019(2) 0.01045(18) -0.00213(19)
O1 0.0532(15) 0.0512(14) 0.0322(11) -0.0054(10) 0.0202(10) -0.0091(12)

loop_
_atom_type_symbol
_atom_type_description
_atom_type_scat_dispersion_real
_atom_type_scat_dispersion_imag
_atom_type_scat_source
C C 0.0033 0.0016 'International Tables Vol C Tables 4.2.6.8 and 6.1.1.4'
H H 0.0000 0.0000 'International Tables Vol C Tables 4.2.6.8 and 6.1.1.4'
O O 0.0106 0.0060 'International Tables Vol C Tables 4.2.6.8 and 6.1.1.4'
Fe Fe 0.3463 0.8444 'International Tables Vol C Tables 4.2.6.8 and 6.1.1.4'

loop_
_geom_angle_atom_site_label_1
_geom_angle_atom_site_label_2
_geom_angle_atom_site_label_3
_geom_angle
_geom_angle_site_symmetry_1
_geom_angle_site_symmetry_3
_geom_angle_publ_flag
C2 C1 C5 106.6(3) . . ?
C2 C1 C31 125.3(3) . . ?
C5 C1 C31 127.6(3) . . ?
C3 C2 C1 109.4(3) . . ?
C3 C2 H2 125.3 . . ?
C1 C2 H2 125.3 . . ?
C2 C3 C4 107.5(4) . . ?
C2 C3 H3 126.2 . . ?
C4 C3 H3 126.2 . . ?
C5 C4 C3 107.7(3) . . ?
C5 C4 H4 126.2 . . ?
C3 C4 H4 126.2 . . ?
C4 C5 C1 108.8(4) . . ?
C4 C5 H5 125.6 . . ?
C1 C5 H5 125.6 . . ?
C7 C6 C10 107.1(4) . . ?
C7 C6 H6 126.4 . . ?
C10 C6 H6 126.4 . . ?
C6 C7 C8 108.1(4) . . ?
C6 C7 H7 125.9 . . ?
C8 C7 H7 125.9 . . ?
C9 C8 C7 109.0(4) . . ?
C9 C8 H8 125.5 . . ?
C7 C8 H8 125.5 . . ?
C8 C9 C10 107.5(4) . . ?
C8 C9 H9 126.2 . . ?
C10 C9 H9 126.2 . . ?
C9 C10 C6 108.2(4) . . ?
C9 C10 H10 125.9 . . ?
C6 C10 H10 125.9 . . ?
C15 C11 C12 106.5(3) . . ?
C15 C11 C31 126.8(3) . . ?
C12 C11 C31 125.9(3) . . ?
C13 C12 C11 108.2(4) . . ?
C13 C12 H12 125.9 . . ?
C11 C12 H12 125.9 . . ?
C14 C13 C12 108.8(4) . . ?
C14 C13 H13 125.6 . . ?
C12 C13 H13 125.6 . . ?
C13 C14 C15 107.8(4) . . ?
C13 C14 H14 126.1 . . ?
C15 C14 H14 126.1 . . ?
C11 C15 C14 108.7(4) . . ?
C11 C15 H15 125.6 . . ?
C14 C15 H15 125.6 . . ?
C17 C16 C20 107.1(4) . . ?
C17 C16 H16 126.4 . . ?
C20 C16 H16 126.4 . . ?
C16 C17 C18 108.4(4) . . ?
C16 C17 H17 125.8 . . ?
C18 C17 H17 125.8 . . ?
C19 C18 C17 108.8(4) . . ?
C19 C18 H18 125.6 . . ?
C17 C18 H18 125.6 . . ?
C18 C19 C20 107.6(4) . . ?
C18 C19 H19 126.2 . . ?
C20 C19 H19 126.2 . . ?
C19 C20 C16 108.1(4) . . ?
C19 C20 H20 126.0 . . ?
C16 C20 H20 126.0 . . ?
C22 C21 C25 107.5(3) . . ?
C22 C21 C31 125.1(3) . . ?
C25 C21 C31 126.7(3) . . ?
C23 C22 C21 108.3(3) . . ?
C23 C22 H22 125.9 . . ?
C21 C22 H22 125.9 . . ?
C24 C23 C22 108.1(3) . . ?
C24 C23 H23 126.0 . . ?
C22 C23 H23 126.0 . . ?
C23 C24 C25 108.2(3) . . ?
C23 C24 H24 125.9 . . ?
C25 C24 H24 125.9 . . ?
C24 C25 C21 107.9(3) . . ?
C24 C25 H25 126.0 . . ?
C21 C25 H25 126.0 . . ?
C27 C26 C30 107.8(5) . . ?
C27 C26 H26 126.1 . . ?
C30 C26 H26 126.1 . . ?
C26 C27 C28 107.1(4) . . ?
C26 C27 H27 126.5 . . ?
C28 C27 H27 126.5 . . ?
C29 C28 C27 109.2(5) . . ?
C29 C28 H28 125.4 . . ?
C27 C28 H28 125.4 . . ?
C28 C29 C30 107.1(4) . . ?
C28 C29 H29 126.5 . . ?
C30 C29 H29 126.5 . . ?
C26 C30 C29 108.9(4) . . ?
C26 C30 H30 125.6 . . ?
C29 C30 H30 125.6 . . ?
O1 C31 C11 109.4(3) . . ?
O1 C31 C1 110.5(3) . . ?
C11 C31 C1 108.8(3) . . ?
O1 C31 C21 111.0(3) . . ?
C11 C31 C21 108.4(2) . . ?
C1 C31 C21 108.7(3) . . ?
C31 O1 H1 109.5 . . ?

loop_
_geom_bond_atom_site_label_1
_geom_bond_atom_site_label_2
_geom_bond_distance
_geom_bond_site_symmetry_2
_geom_bond_publ_flag
C1 C2 1.421(5) . ?
C1 C5 1.425(5) . ?
C1 C31 1.518(4) . ?
C2 C3 1.407(5) . ?
C2 H2 0.9300 . ?
C3 C4 1.427(7) . ?
C3 H3 0.9300 . ?
C4 C5 1.415(6) . ?
C4 H4 0.9300 . ?
C5 H5 0.9300 . ?
C6 C7 1.388(6) . ?
C6 C10 1.427(6) . ?
C6 H6 0.9300 . ?
C7 C8 1.405(7) . ?
C7 H7 0.9300 . ?
C8 C9 1.387(6) . ?
C8 H8 0.9300 . ?
C9 C10 1.397(6) . ?
C9 H9 0.9300 . ?
C10 H10 0.9300 . ?
C11 C15 1.424(5) . ?
C11 C12 1.433(5) . ?
C11 C31 1.518(4) . ?
C12 C13 1.426(6) . ?
C12 H12 0.9300 . ?
C13 C14 1.390(7) . ?
C13 H13 0.9300 . ?
C14 C15 1.432(6) . ?
C14 H14 0.9300 . ?
C15 H15 0.9300 . ?
C16 C17 1.404(6) . ?
C16 C20 1.423(6) . ?
C16 H16 0.9300 . ?
C17 C18 1.404(6) . ?
C17 H17 0.9300 . ?
C18 C19 1.394(6) . ?
C18 H18 0.9300 . ?
C19 C20 1.415(6) . ?
C19 H19 0.9300 . ?
C20 H20 0.9300 . ?
C21 C22 1.414(5) . ?
C21 C25 1.419(5) . ?
C21 C31 1.531(5) . ?
C22 C23 1.412(5) . ?
C22 H22 0.9300 . ?
C23 C24 1.404(6) . ?
C23 H23 0.9300 . ?
C24 C25 1.414(5) . ?
C24 H24 0.9300 . ?
C25 H25 0.9300 . ?
C26 C27 1.398(7) . ?
C26 C30 1.403(7) . ?
C26 H26 0.9300 . ?
C27 C28 1.417(7) . ?
C27 H27 0.9300 . ?
C28 C29 1.385(7) . ?
C28 H28 0.9300 . ?
C29 C30 1.404(7) . ?
C29 H29 0.9300 . ?
C30 H30 0.9300 . ?
C31 O1 1.424(4) . ?
O1 H1 0.8200 . ?
